data_2107389
loop_
_publ_author_name
'Albertsson, J.'
'Elding, L.I.'

_publ_section_title
;
 The geometry of the nonaaqualanthanoid(3+) complex in the solid bromates
 and ethyl sulphates
;
_journal_name_full 'Acta Crystallographica B (24,1968-38,1982)'
_journal_page_first 1460
_journal_page_last 1469
_journal_volume 33
_journal_year 1977
_chemical_formula_sum 'Br3 H18 O18 Pr'
_chemical_name_systematic '(Pr (H2 O)9) (Br O3)3'
_space_group_IT_number 194
_symmetry_space_group_name_Hall '-P 6c 2c'
_symmetry_space_group_name_H-M 'P 63/m m c'
_cell_angle_alpha 90
_cell_angle_beta 90
_cell_angle_gamma 120
_cell_formula_units_Z 2
_cell_length_a 11.8395
_cell_length_b 11.8395
_cell_length_c 6.8012
_cell_volume 825.625
_citation_journal_id_ASTM ACBCAR
_cod_data_source_file Albertsson_ACBCAR_1977_434.cif
_cod_data_source_block H18Br3O18Pr1
_cod_original_cell_volume 825.6252
_cod_original_formula_sum 'H18 Br3 O18 Pr1'
_cod_database_code 2107389

loop_
_symmetry_equiv_pos_as_xyz
x,y,z
x-y,x,z+1/2
-y,x-y,z
-x,-y,z+1/2
-x+y,-x,z
y,-x+y,z+1/2
-y,-x,-z+1/2
x-y,-y,-z
x,x-y,-z+1/2
y,x,-z
-x+y,y,-z+1/2
-x,-x+y,-z
-x,-y,-z
-x+y,-x,-z-1/2
y,-x+y,-z
x,y,-z-1/2
x-y,x,-z
-y,x-y,-z-1/2
y,x,z-1/2
-x+y,y,z
-x,-x+y,z-1/2
-y,-x,z
x-y,-y,z-1/2
x,x-y,z

loop_
_atom_site_label
_atom_site_type_symbol
_atom_site_fract_x
_atom_site_fract_y
_atom_site_fract_z
_atom_site_occupancy
_atom_site_U_iso_or_equiv
O2 O-2 0.2104 0.4208 0.25 1 0.0
H2 H+1 0.138 0.366 0.25 1 0.0
H1 H+1 0.3861 0.8716 -0.066 1 0.0
O4 O-2 0.9054 0.8108 0.0546 0.5 0.0
Br1 Br+5 0.8703 0.7406 0.25 1 0.0
O1 O-2 0.4226 0.8452 0.0021 1 0.0
O3 O-2 0.9307 0.6398 0.25 1 0.0
Pr1 Pr+3 0.3333 0.6667 0.25 1 0.0
